data_4031896
loop_
_publ_author_name
'Jakli\'nska, Magdalena'
'Cordier, Marie'
'Stankevi\<c, Marek'

_publ_section_title
;
 Stereoselectivity of Michael Addition of P(X)-H-Type Nucleophiles to
 Cyclohexen-1-ylphosphine Oxide: The Case of Base-Selective
 Transformation.
;
_journal_issue 4
_journal_name_full 'The Journal of organic chemistry'
_journal_page_first 1378
_journal_page_last 1390
_journal_paper_doi 10.1021/acs.joc.5b02337
_journal_volume 81
_journal_year 2016
_chemical_absolute_configuration ad
_chemical_formula_moiety 'C23 H32 O2 P2,H2 O'
_chemical_formula_sum 'C23 H34 O3 P2'
_chemical_formula_weight 420.44
_space_group_crystal_system orthorhombic
_space_group_IT_number 19
_space_group_name_Hall 'P 2ac 2ab'
_space_group_name_H-M_alt 'P 21 21 21'
_symmetry_space_group_name_Hall 'P 2ac 2ab'
_symmetry_space_group_name_H-M 'P 21 21 21'
_atom_sites_solution_hydrogens geom
_audit_creation_method SHELXL-2014/7
_cell_angle_alpha 90
_cell_angle_beta 90
_cell_angle_gamma 90
_cell_formula_units_Z 4
_cell_length_a 10.2313(3)
_cell_length_b 14.6185(6)
_cell_length_c 15.0517(6)
_cell_measurement_reflns_used 2110
_cell_measurement_temperature 150.0(1)
_cell_measurement_theta_max 24.2621
_cell_measurement_theta_min 2.7814
_cell_volume 2251.23(14)
_computing_cell_refinement 'Bruker SAINT'
_computing_data_collection 'Bruker APEX2'
_computing_data_reduction 'Bruker SAINT'
_computing_molecular_graphics 'PLATON (Spek, 2009)'
_computing_structure_refinement 'SHELXL-2014/7 (Sheldrick, 2014)'
_computing_structure_solution SHELXT(Sheldrick,2014)
_diffrn_ambient_temperature 150(2)
_diffrn_measured_fraction_theta_full 0.997
_diffrn_measured_fraction_theta_max 0.997
_diffrn_measurement_device_type 'Kappa APEX II'
_diffrn_measurement_method 'phi and omega scans'
_diffrn_radiation_type MoK\a
_diffrn_radiation_wavelength 0.71069
_diffrn_reflns_av_R_equivalents 0.0383
_diffrn_reflns_av_unetI/netI 0.0697
_diffrn_reflns_laue_measured_fraction_full 0.997
_diffrn_reflns_laue_measured_fraction_max 0.997
_diffrn_reflns_limit_h_max 13
_diffrn_reflns_limit_h_min -9
_diffrn_reflns_limit_k_max 11
_diffrn_reflns_limit_k_min -18
_diffrn_reflns_limit_l_max 19
_diffrn_reflns_limit_l_min -15
_diffrn_reflns_number 8754
_diffrn_reflns_point_group_measured_fraction_full 0.996
_diffrn_reflns_point_group_measured_fraction_max 0.989
_diffrn_reflns_theta_full 25.240
_diffrn_reflns_theta_max 27.491
_diffrn_reflns_theta_min 3.044
_exptl_absorpt_coefficient_mu 0.214
_exptl_absorpt_correction_T_max 0.7456
_exptl_absorpt_correction_T_min 0.6835
_exptl_absorpt_correction_type multi-scan
_exptl_absorpt_process_details SADABS
_exptl_crystal_colour colorless
_exptl_crystal_density_diffrn 1.240
_exptl_crystal_description block
_exptl_crystal_F_000 904
_exptl_crystal_size_max 0.260
_exptl_crystal_size_mid 0.200
_exptl_crystal_size_min 0.200
_refine_diff_density_max 0.467
_refine_diff_density_min -0.254
_refine_diff_density_rms 0.058
_refine_ls_abs_structure_details
;
 Flack x determined using 1689 quotients [(I+)-(I-)]/[(I+)+(I-)]
 (Parsons, Flack and Wagner, Acta Cryst. B69 (2013) 249-259).
;
_refine_ls_abs_structure_Flack 0.04(7)
_refine_ls_extinction_method none
_refine_ls_goodness_of_fit_ref 1.023
_refine_ls_hydrogen_treatment constr
_refine_ls_matrix_type full
_refine_ls_number_parameters 257
_refine_ls_number_reflns 5114
_refine_ls_number_restraints 0
_refine_ls_restrained_S_all 1.023
_refine_ls_R_factor_all 0.0534
_refine_ls_R_factor_gt 0.0468
_refine_ls_shift/su_max 0.000
_refine_ls_shift/su_mean 0.000
_refine_ls_structure_factor_coef Fsqd
_refine_ls_weighting_details 'w=1/[\s^2^(Fo^2^)+(0.0576P)^2^] where P=(Fo^2^+2Fc^2^)/3'
_refine_ls_weighting_scheme calc
_refine_ls_wR_factor_gt 0.1096
_refine_ls_wR_factor_ref 0.1154
_reflns_Friedel_coverage 0.759
_reflns_friedel_fraction_full 0.995
_reflns_friedel_fraction_max 0.980
_reflns_number_gt 4568
_reflns_number_total 5114
_reflns_threshold_expression 'I > 2\s(I)'
_cod_data_source_file jo5b02337_si_002.cif
_cod_data_source_block ms1_a
_cod_database_code 4031896
_shelx_shelxl_version_number 2014/7
_shelx_space_group_comment
;
The symmetry employed for this shelxl refinement is uniquely defined
by the following loop, which should always be used as a source of
symmetry information in preference to the above space-group names.
They are only intended as comments.

A water molecule is present in the structure. 
However the position of hydrogens could not be find 
but their contribution was added to the chemical formula. 
;
_shelx_estimated_absorpt_t_min 0.947
_shelx_estimated_absorpt_t_max 0.958

loop_
_space_group_symop_operation_xyz
'x, y, z'
'-x+1/2, -y, z+1/2'
'x+1/2, -y+1/2, -z'
'-x, y+1/2, -z+1/2'

loop_
_atom_site_label
_atom_site_type_symbol
_atom_site_fract_x
_atom_site_fract_y
_atom_site_fract_z
_atom_site_U_iso_or_equiv
_atom_site_adp_type
_atom_site_occupancy
_atom_site_site_symmetry_order
_atom_site_calc_flag
_atom_site_refinement_flags_posn
_atom_site_refinement_flags_adp
P1 P 0.30820(8) 0.05551(6) 0.46200(5) 0.0164(2) Uani 1 1 d . .
P2 P 0.04374(8) 0.18731(6) 0.26255(5) 0.0168(2) Uani 1 1 d . .
O1 O 0.3378(2) 0.11799(16) 0.53798(15) 0.0224(5) Uani 1 1 d . .
O2 O 0.0330(2) 0.28686(16) 0.24045(16) 0.0223(5) Uani 1 1 d . .
C1 C 0.2651(3) 0.1127(2) 0.3580(2) 0.0176(7) Uani 1 1 d . .
H1A H 0.2515 0.0641 0.3123 0.021 Uiso 1 1 calc R U
C2 C 0.1346(3) 0.1662(2) 0.3671(2) 0.0170(7) Uani 1 1 d . .
H2 H 0.0763 0.1274 0.4048 0.020 Uiso 1 1 calc R U
C3 C 0.1528(3) 0.2570(2) 0.4182(2) 0.0229(8) Uani 1 1 d . .
H3A H 0.0707 0.2926 0.4152 0.028 Uiso 1 1 calc R U
H3B H 0.1705 0.2432 0.4815 0.028 Uiso 1 1 calc R U
C4 C 0.2647(3) 0.3149(3) 0.3811(3) 0.0273(8) Uani 1 1 d . .
H4A H 0.2431 0.3345 0.3199 0.033 Uiso 1 1 calc R U
H4B H 0.2755 0.3704 0.4180 0.033 Uiso 1 1 calc R U
C5 C 0.3921(3) 0.2613(3) 0.3803(2) 0.0264(8) Uani 1 1 d . .
H5A H 0.4171 0.2455 0.4419 0.032 Uiso 1 1 calc R U
H5B H 0.4623 0.2996 0.3547 0.032 Uiso 1 1 calc R U
C6 C 0.3780(3) 0.1737(2) 0.3257(2) 0.0220(7) Uani 1 1 d . .
H6A H 0.4606 0.1386 0.3288 0.026 Uiso 1 1 calc R U
H6B H 0.3628 0.1901 0.2627 0.026 Uiso 1 1 calc R U
C7 C 0.4475(3) -0.0146(2) 0.4342(2) 0.0198(7) Uani 1 1 d . .
C8 C 0.5580(3) -0.0063(3) 0.4886(2) 0.0242(8) Uani 1 1 d . .
H8 H 0.5562 0.0340 0.5380 0.029 Uiso 1 1 calc R U
C9 C 0.6702(3) -0.0566(3) 0.4708(3) 0.0322(9) Uani 1 1 d . .
H9 H 0.7454 -0.0493 0.5072 0.039 Uiso 1 1 calc R U
C10 C 0.6725(4) -0.1170(3) 0.4004(3) 0.0350(10) Uani 1 1 d . .
H10 H 0.7485 -0.1526 0.3891 0.042 Uiso 1 1 calc R U
C11 C 0.5636(4) -0.1257(3) 0.3459(3) 0.0344(9) Uani 1 1 d . .
H11 H 0.5654 -0.1673 0.2974 0.041 Uiso 1 1 calc R U
C12 C 0.4519(4) -0.0739(3) 0.3617(2) 0.0279(8) Uani 1 1 d . .
H12 H 0.3787 -0.0790 0.3231 0.033 Uiso 1 1 calc R U
C13 C 0.1757(3) -0.0205(2) 0.4919(2) 0.0182(7) Uani 1 1 d . .
C14 C 0.1086(3) -0.0017(3) 0.5703(2) 0.0257(8) Uani 1 1 d . .
H14 H 0.1287 0.0520 0.6030 0.031 Uiso 1 1 calc R U
C15 C 0.0130(3) -0.0607(3) 0.6007(3) 0.0321(9) Uani 1 1 d . .
H15 H -0.0323 -0.0473 0.6543 0.039 Uiso 1 1 calc R U
C16 C -0.0172(3) -0.1395(3) 0.5534(3) 0.0283(9) Uani 1 1 d . .
H16 H -0.0811 -0.1809 0.5751 0.034 Uiso 1 1 calc R U
C17 C 0.0464(4) -0.1569(3) 0.4746(3) 0.0347(9) Uani 1 1 d . .
H17 H 0.0242 -0.2097 0.4410 0.042 Uiso 1 1 calc R U
C18 C 0.1421(4) -0.0983(3) 0.4440(2) 0.0307(9) Uani 1 1 d . .
H18 H 0.1855 -0.1113 0.3896 0.037 Uiso 1 1 calc R U
C19 C 0.1204(3) 0.1262(3) 0.1728(2) 0.0233(7) Uani 1 1 d . .
H19A H 0.0631 0.1272 0.1206 0.035 Uiso 1 1 calc R U
H19B H 0.1359 0.0627 0.1908 0.035 Uiso 1 1 calc R U
H19C H 0.2038 0.1553 0.1580 0.035 Uiso 1 1 calc R U
C20 C -0.1173(3) 0.1336(3) 0.2788(2) 0.0221(7) Uani 1 1 d . .
C21 C -0.1788(3) 0.1655(3) 0.3664(2) 0.0269(8) Uani 1 1 d . .
H21A H -0.1770 0.2324 0.3692 0.040 Uiso 1 1 calc R U
H21B H -0.1291 0.1402 0.4164 0.040 Uiso 1 1 calc R U
H21C H -0.2695 0.1441 0.3695 0.040 Uiso 1 1 calc R U
C22 C -0.2064(4) 0.1666(3) 0.2024(3) 0.0331(9) Uani 1 1 d . .
H22A H -0.2935 0.1396 0.2093 0.050 Uiso 1 1 calc R U
H22B H -0.1690 0.1476 0.1454 0.050 Uiso 1 1 calc R U
H22C H -0.2133 0.2334 0.2042 0.050 Uiso 1 1 calc R U
C23 C -0.1076(4) 0.0288(3) 0.2777(3) 0.0326(9) Uani 1 1 d . .
H23A H -0.1946 0.0023 0.2869 0.049 Uiso 1 1 calc R U
H23B H -0.0490 0.0085 0.3253 0.049 Uiso 1 1 calc R U
H23C H -0.0731 0.0086 0.2202 0.049 Uiso 1 1 calc R U
O3 O 0.8260(2) 0.40214(17) 0.27749(16) 0.0288(6) Uani 1 1 d . .

loop_
_atom_site_aniso_label
_atom_site_aniso_U_11
_atom_site_aniso_U_22
_atom_site_aniso_U_33
_atom_site_aniso_U_23
_atom_site_aniso_U_13
_atom_site_aniso_U_12
P1 0.0194(4) 0.0172(4) 0.0127(4) 0.0001(3) -0.0007(3) -0.0005(4)
P2 0.0190(4) 0.0167(4) 0.0147(4) 0.0001(3) -0.0013(3) -0.0003(4)
O1 0.0274(12) 0.0236(13) 0.0162(11) -0.0038(10) -0.0017(10) -0.0013(11)
O2 0.0255(12) 0.0183(12) 0.0230(12) 0.0042(10) -0.0035(10) 0.0002(10)
C1 0.0196(15) 0.0184(17) 0.0148(15) 0.0006(13) -0.0020(12) 0.0009(13)
C2 0.0176(15) 0.0201(18) 0.0132(15) -0.0006(13) -0.0006(12) 0.0009(13)
C3 0.0280(19) 0.0240(19) 0.0168(16) -0.0057(14) -0.0031(13) 0.0040(15)
C4 0.035(2) 0.0162(18) 0.0304(19) -0.0017(17) -0.0073(16) -0.0039(16)
C5 0.0263(18) 0.028(2) 0.0248(18) 0.0077(16) -0.0031(15) -0.0084(17)
C6 0.0199(16) 0.027(2) 0.0190(15) 0.0056(15) 0.0034(13) 0.0001(15)
C7 0.0188(15) 0.0178(16) 0.0228(16) 0.0035(14) 0.0010(14) 0.0002(15)
C8 0.0239(17) 0.0267(19) 0.0222(17) 0.0045(15) -0.0019(14) -0.0026(16)
C9 0.0217(18) 0.037(2) 0.038(2) 0.014(2) -0.0016(16) 0.0015(17)
C10 0.0250(19) 0.031(2) 0.049(3) 0.011(2) 0.0100(18) 0.0099(17)
C11 0.037(2) 0.027(2) 0.039(2) -0.0053(18) 0.0072(18) 0.0032(18)
C12 0.0263(17) 0.027(2) 0.0304(19) -0.0040(16) 0.0004(16) 0.0005(16)
C13 0.0193(15) 0.0208(17) 0.0146(14) 0.0024(13) -0.0039(12) 0.0008(14)
C14 0.0219(17) 0.030(2) 0.0252(18) -0.0068(16) 0.0002(14) -0.0022(16)
C15 0.0249(18) 0.044(3) 0.0274(19) -0.0076(19) 0.0086(15) -0.0036(18)
C16 0.0200(17) 0.029(2) 0.036(2) 0.0082(17) 0.0033(15) -0.0043(15)
C17 0.038(2) 0.027(2) 0.038(2) -0.0094(18) 0.0060(18) -0.0126(18)
C18 0.038(2) 0.032(2) 0.0226(18) -0.0064(16) 0.0093(16) -0.0095(18)
C19 0.0257(17) 0.028(2) 0.0165(16) -0.0016(15) 0.0014(14) 0.0003(16)
C20 0.0220(16) 0.0252(19) 0.0191(17) -0.0036(15) -0.0025(13) -0.0056(15)
C21 0.0235(17) 0.031(2) 0.0265(18) -0.0002(16) 0.0017(15) -0.0053(16)
C22 0.0236(18) 0.044(3) 0.0315(19) -0.0033(19) -0.0085(16) -0.0063(18)
C23 0.036(2) 0.024(2) 0.038(2) -0.0043(18) 0.0044(18) -0.0082(17)
O3 0.0362(14) 0.0285(14) 0.0217(12) 0.0014(11) 0.0017(11) 0.0069(12)

loop_
_atom_type_symbol
_atom_type_description
_atom_type_scat_dispersion_real
_atom_type_scat_dispersion_imag
_atom_type_scat_source
C C 0.0033 0.0016 'International Tables Vol C Tables 4.2.6.8 and 6.1.1.4'
H H 0.0000 0.0000 'International Tables Vol C Tables 4.2.6.8 and 6.1.1.4'
O O 0.0106 0.0060 'International Tables Vol C Tables 4.2.6.8 and 6.1.1.4'
P P 0.1023 0.0942 'International Tables Vol C Tables 4.2.6.8 and 6.1.1.4'

loop_
_geom_angle_atom_site_label_1
_geom_angle_atom_site_label_2
_geom_angle_atom_site_label_3
_geom_angle
O1 P1 C7 111.37(15)
O1 P1 C13 109.66(14)
C7 P1 C13 107.49(16)
O1 P1 C1 115.10(15)
C7 P1 C1 104.61(15)
C13 P1 C1 108.25(14)
O2 P2 C19 110.36(16)
O2 P2 C20 112.22(15)
C19 P2 C20 106.12(17)
O2 P2 C2 112.79(15)
C19 P2 C2 109.65(15)
C20 P2 C2 105.38(15)
C6 C1 C2 112.4(3)
C6 C1 P1 110.8(2)
C2 C1 P1 111.2(2)
C6 C1 H1A 107.4
C2 C1 H1A 107.4
P1 C1 H1A 107.4
C3 C2 C1 111.8(3)
C3 C2 P2 109.9(2)
C1 C2 P2 116.1(2)
C3 C2 H2 106.1
C1 C2 H2 106.1
P2 C2 H2 106.1
C4 C3 C2 112.6(3)
C4 C3 H3A 109.1
C2 C3 H3A 109.1
C4 C3 H3B 109.1
C2 C3 H3B 109.1
H3A C3 H3B 107.8
C5 C4 C3 111.1(3)
C5 C4 H4A 109.4
C3 C4 H4A 109.4
C5 C4 H4B 109.4
C3 C4 H4B 109.4
H4A C4 H4B 108.0
C4 C5 C6 110.8(3)
C4 C5 H5A 109.5
C6 C5 H5A 109.5
C4 C5 H5B 109.5
C6 C5 H5B 109.5
H5A C5 H5B 108.1
C5 C6 C1 112.7(3)
C5 C6 H6A 109.1
C1 C6 H6A 109.1
C5 C6 H6B 109.1
C1 C6 H6B 109.1
H6A C6 H6B 107.8
C12 C7 C8 119.0(3)
C12 C7 P1 124.0(3)
C8 C7 P1 116.9(3)
C9 C8 C7 120.6(3)
C9 C8 H8 119.7
C7 C8 H8 119.7
C10 C9 C8 120.0(3)
C10 C9 H9 120.0
C8 C9 H9 120.0
C9 C10 C11 119.9(4)
C9 C10 H10 120.1
C11 C10 H10 120.1
C10 C11 C12 120.6(4)
C10 C11 H11 119.7
C12 C11 H11 119.7
C11 C12 C7 119.9(3)
C11 C12 H12 120.1
C7 C12 H12 120.1
C18 C13 C14 118.7(3)
C18 C13 P1 123.9(3)
C14 C13 P1 117.3(3)
C15 C14 C13 120.5(3)
C15 C14 H14 119.8
C13 C14 H14 119.8
C14 C15 C16 120.3(3)
C14 C15 H15 119.9
C16 C15 H15 119.9
C17 C16 C15 119.4(3)
C17 C16 H16 120.3
C15 C16 H16 120.3
C16 C17 C18 120.6(4)
C16 C17 H17 119.7
C18 C17 H17 119.7
C17 C18 C13 120.6(3)
C17 C18 H18 119.7
C13 C18 H18 119.7
P2 C19 H19A 109.5
P2 C19 H19B 109.5
H19A C19 H19B 109.5
P2 C19 H19C 109.5
H19A C19 H19C 109.5
H19B C19 H19C 109.5
C21 C20 C23 109.8(3)
C21 C20 C22 107.7(3)
C23 C20 C22 110.0(3)
C21 C20 P2 110.6(2)
C23 C20 P2 111.5(2)
C22 C20 P2 107.3(2)
C20 C21 H21A 109.5
C20 C21 H21B 109.5
H21A C21 H21B 109.5
C20 C21 H21C 109.5
H21A C21 H21C 109.5
H21B C21 H21C 109.5
C20 C22 H22A 109.5
C20 C22 H22B 109.5
H22A C22 H22B 109.5
C20 C22 H22C 109.5
H22A C22 H22C 109.5
H22B C22 H22C 109.5
C20 C23 H23A 109.5
C20 C23 H23B 109.5
H23A C23 H23B 109.5
C20 C23 H23C 109.5
H23A C23 H23C 109.5
H23B C23 H23C 109.5

loop_
_geom_bond_atom_site_label_1
_geom_bond_atom_site_label_2
_geom_bond_distance
P1 O1 1.495(2)
P1 C7 1.805(3)
P1 C13 1.810(3)
P1 C1 1.828(3)
P2 O2 1.497(2)
P2 C19 1.800(3)
P2 C20 1.842(3)
P2 C2 1.854(3)
C1 C6 1.538(5)
C1 C2 1.553(4)
C1 H1A 1.0000
C2 C3 1.545(4)
C2 H2 1.0000
C3 C4 1.529(5)
C3 H3A 0.9900
C3 H3B 0.9900
C4 C5 1.521(5)
C4 H4A 0.9900
C4 H4B 0.9900
C5 C6 1.528(5)
C5 H5A 0.9900
C5 H5B 0.9900
C6 H6A 0.9900
C6 H6B 0.9900
C7 C12 1.395(5)
C7 C8 1.400(5)
C8 C9 1.389(5)
C8 H8 0.9500
C9 C10 1.380(6)
C9 H9 0.9500
C10 C11 1.390(6)
C10 H10 0.9500
C11 C12 1.391(5)
C11 H11 0.9500
C12 H12 0.9500
C13 C18 1.391(5)
C13 C14 1.391(5)
C14 C15 1.383(5)
C14 H14 0.9500
C15 C16 1.389(6)
C15 H15 0.9500
C16 C17 1.376(5)
C16 H16 0.9500
C17 C18 1.381(5)
C17 H17 0.9500
C18 H18 0.9500
C19 H19A 0.9800
C19 H19B 0.9800
C19 H19C 0.9800
C20 C21 1.533(5)
C20 C23 1.536(5)
C20 C22 1.544(5)
C21 H21A 0.9800
C21 H21B 0.9800
C21 H21C 0.9800
C22 H22A 0.9800
C22 H22B 0.9800
C22 H22C 0.9800
C23 H23A 0.9800
C23 H23B 0.9800
C23 H23C 0.9800

loop_
_geom_torsion_atom_site_label_1
_geom_torsion_atom_site_label_2
_geom_torsion_atom_site_label_3
_geom_torsion_atom_site_label_4
_geom_torsion
O1 P1 C1 C6 60.7(3)
C7 P1 C1 C6 -61.8(3)
C13 P1 C1 C6 -176.2(2)
O1 P1 C1 C2 -65.2(3)
C7 P1 C1 C2 172.3(2)
C13 P1 C1 C2 57.9(3)
C6 C1 C2 C3 -48.1(4)
P1 C1 C2 C3 76.8(3)
C6 C1 C2 P2 79.1(3)
P1 C1 C2 P2 -155.96(18)
O2 P2 C2 C3 12.2(3)
C19 P2 C2 C3 135.6(2)
C20 P2 C2 C3 -110.5(2)
O2 P2 C2 C1 -115.9(3)
C19 P2 C2 C1 7.5(3)
C20 P2 C2 C1 121.3(3)
C1 C2 C3 C4 50.9(4)
P2 C2 C3 C4 -79.6(3)
C2 C3 C4 C5 -56.0(4)
C3 C4 C5 C6 57.7(4)
C4 C5 C6 C1 -55.8(4)
C2 C1 C6 C5 51.2(4)
P1 C1 C6 C5 -74.0(3)
O1 P1 C7 C12 -174.6(3)
C13 P1 C7 C12 65.3(3)
C1 P1 C7 C12 -49.6(3)
O1 P1 C7 C8 3.8(3)
C13 P1 C7 C8 -116.3(3)
C1 P1 C7 C8 128.8(3)
C12 C7 C8 C9 -0.3(5)
P1 C7 C8 C9 -178.8(3)
C7 C8 C9 C10 -1.6(6)
C8 C9 C10 C11 1.7(6)
C9 C10 C11 C12 0.0(6)
C10 C11 C12 C7 -1.8(6)
C8 C7 C12 C11 1.9(5)
P1 C7 C12 C11 -179.7(3)
O1 P1 C13 C18 -166.4(3)
C7 P1 C13 C18 -45.2(3)
C1 P1 C13 C18 67.3(3)
O1 P1 C13 C14 10.1(3)
C7 P1 C13 C14 131.3(3)
C1 P1 C13 C14 -116.2(3)
C18 C13 C14 C15 1.6(5)
P1 C13 C14 C15 -175.1(3)
C13 C14 C15 C16 0.0(6)
C14 C15 C16 C17 -1.8(6)
C15 C16 C17 C18 2.0(6)
C16 C17 C18 C13 -0.3(6)
C14 C13 C18 C17 -1.5(6)
P1 C13 C18 C17 175.0(3)
O2 P2 C20 C21 -72.1(3)
C19 P2 C20 C21 167.3(2)
C2 P2 C20 C21 51.1(3)
O2 P2 C20 C23 165.5(2)
C19 P2 C20 C23 44.9(3)
C2 P2 C20 C23 -71.4(3)
O2 P2 C20 C22 45.1(3)
C19 P2 C20 C22 -75.5(3)
C2 P2 C20 C22 168.2(2)
